data_7052320
loop_
_publ_author_name
'Emmanuel Deiters'
'V\'eronique Bulach'
'Mir Wais Hosseini'

_publ_section_title
;
 Porphyrin based metallamacrocycles
;
_journal_issue 9
_journal_name_full 'New Journal of Chemistry'
_journal_page_first 1289
_journal_paper_doi 10.1039/b606041m
_journal_volume 30
_journal_year 2006
_chemical_formula_sum 'C86 H62 I4 N12 O3 Zn4'
_chemical_formula_weight 2080.56
_chemical_name_systematic
;
?
;
_space_group_IT_number 2
_symmetry_cell_setting triclinic
_symmetry_space_group_name_Hall '-P 1'
_symmetry_space_group_name_H-M 'P -1'
_atom_sites_solution_hydrogens geom
_atom_sites_solution_primary direct
_atom_sites_solution_secondary difmap
_audit_creation_method SHELXL-97
_cell_angle_alpha 87.281(2)
_cell_angle_beta 75.648(2)
_cell_angle_gamma 87.824(2)
_cell_formula_units_Z 1
_cell_length_a 9.6797(3)
_cell_length_b 12.6462(4)
_cell_length_c 17.6494(6)
_cell_measurement_reflns_used 6747
_cell_measurement_temperature 173(2)
_cell_measurement_theta_max 22.04
_cell_measurement_theta_min 2.67
_cell_volume 2089.94(12)
_computing_structure_refinement 'SHELXL-97 (Sheldrick, 1997)'
_computing_structure_solution 'SHELXS-97 (Sheldrick, 1990)'
_diffrn_ambient_temperature 173(2)
_diffrn_measured_fraction_theta_full 0.984
_diffrn_measured_fraction_theta_max 0.984
_diffrn_measurement_device_type 'CCD area detector'
_diffrn_measurement_method 'phi and omega scans'
_diffrn_radiation_monochromator graphite
_diffrn_radiation_source 'fine-focus sealed tube'
_diffrn_radiation_type MoK\a
_diffrn_radiation_wavelength 0.71073
_diffrn_reflns_av_R_equivalents 0.0558
_diffrn_reflns_av_sigmaI/netI 0.0506
_diffrn_reflns_limit_h_max 13
_diffrn_reflns_limit_h_min -13
_diffrn_reflns_limit_k_max 17
_diffrn_reflns_limit_k_min -17
_diffrn_reflns_limit_l_max 24
_diffrn_reflns_limit_l_min -24
_diffrn_reflns_number 99405
_diffrn_reflns_theta_full 29.26
_diffrn_reflns_theta_max 29.26
_diffrn_reflns_theta_min 2.17
_exptl_absorpt_coefficient_mu 2.666
_exptl_absorpt_correction_T_max 0.7764
_exptl_absorpt_correction_T_min 0.6176
_exptl_absorpt_correction_type multi-scan
_exptl_absorpt_process_details sadabs
_exptl_crystal_colour red
_exptl_crystal_density_diffrn 1.653
_exptl_crystal_density_meas ?
_exptl_crystal_density_method 'not measured'
_exptl_crystal_description prism
_exptl_crystal_F_000 1018
_exptl_crystal_size_max 0.20
_exptl_crystal_size_mid 0.15
_exptl_crystal_size_min 0.10
_refine_diff_density_max 2.739
_refine_diff_density_min -1.124
_refine_diff_density_rms 0.190
_refine_ls_extinction_method none
_refine_ls_goodness_of_fit_ref 1.100
_refine_ls_hydrogen_treatment constr
_refine_ls_matrix_type full
_refine_ls_number_parameters 489
_refine_ls_number_reflns 11230
_refine_ls_number_restraints 0
_refine_ls_restrained_S_all 1.100
_refine_ls_R_factor_all 0.0942
_refine_ls_R_factor_gt 0.0566
_refine_ls_shift/su_max 0.001
_refine_ls_shift/su_mean 0.000
_refine_ls_structure_factor_coef Fsqd
_refine_ls_weighting_details 'calc w=1/[\s^2^(Fo^2^)+(0.1198P)^2^+0.5998P] where P=(Fo^2^+2Fc^2^)/3'
_refine_ls_weighting_scheme calc
_refine_ls_wR_factor_gt 0.1754
_refine_ls_wR_factor_ref 0.1961
_reflns_number_gt 7421
_reflns_number_total 11230
_reflns_threshold_expression >2sigma(I)
_cod_data_source_file b606041m.txt
_cod_data_source_block e5
_cod_depositor_comments
;
The following automatic conversions were performed:
'_symmetry_cell_setting' value 'Triclinic' changed to 'triclinic'
according to '/home/saulius/struct/CIF-dictionaries/cif_core.dic'
dictionary named 'cif_core.dic' version 2.4.1 from 2010-06-29.

Automatic conversion script
Id: cif_fix_enum 1527 2010-12-29 10:47:43Z saulius 

The following automatic conversions were performed:

'_exptl_crystal_density_meas' value 'none' was changed to '?' - the
value is perceived as not measured.

Automatic conversion script
Id: cif_fix_values 3008 2015-01-20 13:52:24Z robertas 
;
_cod_original_sg_symbol_H-M P-1
_cod_database_code 7052320

loop_
_symmetry_equiv_pos_as_xyz
'x, y, z'
'-x, -y, -z'

loop_
_atom_site_label
_atom_site_type_symbol
_atom_site_fract_x
_atom_site_fract_y
_atom_site_fract_z
_atom_site_U_iso_or_equiv
_atom_site_adp_type
_atom_site_occupancy
_atom_site_symmetry_multiplicity
_atom_site_calc_flag
_atom_site_refinement_flags
_atom_site_disorder_assembly
_atom_site_disorder_group
Zn1 Zn 0.67987(8) -0.01833(5) 0.86734(4) 0.03645(19) Uani 1 1 d . A 1
Zn2 Zn 0.84623(7) 0.45802(5) 0.40315(3) 0.02992(17) Uani 1 1 d . . 1
I1 I 1.10806(4) 0.43795(3) 0.32780(2) 0.04287(14) Uani 1 1 d . B 1
I2 I 0.72311(4) 0.64048(3) 0.42539(2) 0.04008(14) Uani 1 1 d . C 1
N1 N 0.6266(5) -0.0111(3) 0.7624(2) 0.0286(9) Uani 1 1 d . A 1
N2 N 0.5878(5) -0.1624(3) 0.8931(2) 0.0268(9) Uani 1 1 d . A 1
N3 N 0.7106(5) -0.0186(3) 0.9776(2) 0.0288(9) Uani 1 1 d . A 1
N4 N 0.7680(5) 0.1269(3) 0.8440(2) 0.0276(9) Uani 1 1 d . A 1
N5 N 0.2768(5) -0.3749(4) 0.6536(2) 0.0300(10) Uani 1 1 d . . 1
C45 C 0.5885(7) -0.4238(5) 1.2184(3) 0.0381(13) Uani 1 1 d . A 1
H45 H 0.5809 -0.4731 1.2614 0.046 Uiso 1 1 calc R A 1
C46 C 1.0026(8) 0.3790(6) 1.0935(4) 0.0503(18) Uani 1 1 d . A 1
H46 H 1.0438 0.4284 1.1197 0.060 Uiso 1 1 calc R A 1
N8 N 0.8167(5) 0.3730(4) 0.5078(3) 0.0314(10) Uani 1 1 d . A 1
C1 C 0.6538(6) 0.0717(4) 0.7063(3) 0.0336(12) Uani 1 1 d . A 1
C2 C 0.5894(8) 0.0499(5) 0.6436(4) 0.0520(18) Uani 1 1 d . A 1
H2 H 0.5895 0.0946 0.5987 0.062 Uiso 1 1 calc R A 1
C3 C 0.5289(8) -0.0453(5) 0.6601(4) 0.0493(17) Uani 1 1 d . A 1
H3 H 0.4792 -0.0804 0.6289 0.059 Uiso 1 1 calc R A 1
C4 C 0.5535(6) -0.0845(4) 0.7340(3) 0.0334(12) Uani 1 1 d . A 1
C5 C 0.5145(6) -0.1848(4) 0.7698(3) 0.0305(12) Uani 1 1 d . A 1
C6 C 0.5380(6) -0.2216(4) 0.8432(3) 0.0284(11) Uani 1 1 d . A 1
C7 C 0.5124(6) -0.3278(4) 0.8735(3) 0.0345(12) Uani 1 1 d . A 1
H7 H 0.4771 -0.3832 0.8497 0.041 Uiso 1 1 calc R A 1
C8 C 0.5494(7) -0.3336(4) 0.9447(3) 0.0352(13) Uani 1 1 d . A 1
H8 H 0.5484 -0.3946 0.9783 0.042 Uiso 1 1 calc R A 1
C9 C 0.5899(6) -0.2279(4) 0.9577(3) 0.0280(11) Uani 1 1 d . A 1
C10 C 0.6246(6) -0.1977(4) 1.0258(3) 0.0279(11) Uani 1 1 d . A 1
C11 C 0.6718(6) -0.0964(4) 1.0359(3) 0.0284(11) Uani 1 1 d . A 1
C12 C 0.6934(6) -0.0604(4) 1.1084(3) 0.0320(12) Uani 1 1 d . A 1
H12 H 0.6724 -0.0981 1.1575 0.038 Uiso 1 1 calc R A 1
C13 C 0.7497(6) 0.0383(4) 1.0932(3) 0.0303(11) Uani 1 1 d . A 1
H13 H 0.7750 0.0821 1.1296 0.036 Uiso 1 1 calc R A 1
C14 C 0.7630(6) 0.0630(4) 1.0108(3) 0.0280(11) Uani 1 1 d . A 1
C15 C 0.8233(6) 0.1567(4) 0.9702(3) 0.0284(11) Uani 1 1 d . A 1
C16 C 0.8308(6) 0.1817(4) 0.8907(3) 0.0282(11) Uani 1 1 d . A 1
C17 C 0.9013(6) 0.2720(5) 0.8469(3) 0.0344(12) Uani 1 1 d . A 1
H17 H 0.9544 0.3222 0.8655 0.041 Uiso 1 1 calc R A 1
C18 C 0.8780(6) 0.2720(4) 0.7748(3) 0.0340(12) Uani 1 1 d . A 1
H18 H 0.9123 0.3219 0.7330 0.041 Uiso 1 1 calc R A 1
C19 C 0.7926(6) 0.1834(4) 0.7726(3) 0.0286(11) Uani 1 1 d . A 1
C20 C 0.7349(6) 0.1596(4) 0.7107(3) 0.0289(11) Uani 1 1 d . A 1
C21 C 0.4353(6) -0.2540(4) 0.7301(3) 0.0266(11) Uani 1 1 d . A 1
C22 C 0.4977(6) -0.2952(5) 0.6570(3) 0.0365(13) Uani 1 1 d . A 1
H22 H 0.5950 -0.2832 0.6321 0.044 Uiso 1 1 calc R A 1
C23 C 0.4151(6) -0.3537(5) 0.6217(3) 0.0353(13) Uani 1 1 d . A 1
H23 H 0.4585 -0.3808 0.5718 0.042 Uiso 1 1 calc R A 1
C24 C 0.2204(6) -0.3379(5) 0.7263(3) 0.0343(12) Uani 1 1 d . A 1
H24 H 0.1242 -0.3532 0.7515 0.041 Uiso 1 1 calc R A 1
C25 C 0.2964(6) -0.2796(4) 0.7647(3) 0.0314(12) Uani 1 1 d . A 1
H25 H 0.2526 -0.2566 0.8158 0.038 Uiso 1 1 calc R A 1
C29 C 0.6100(6) -0.2768(4) 1.0929(3) 0.0281(11) Uani 1 1 d . A 1
C30 C 0.4839(6) -0.3271(4) 1.1257(3) 0.0331(12) Uani 1 1 d . A 1
H30 H 0.4033 -0.3108 1.1051 0.040 Uiso 1 1 calc R A 1
C31 C 0.4708(7) -0.4008(5) 1.1876(3) 0.0367(13) Uani 1 1 d . A 1
H31 H 0.3832 -0.4350 1.2088 0.044 Uiso 1 1 calc R A 1
C32 C 0.7155(7) -0.3750(5) 1.1864(3) 0.0400(14) Uani 1 1 d . A 1
H32 H 0.7956 -0.3913 1.2073 0.048 Uiso 1 1 calc R A 1
C33 C 0.7280(6) -0.3025(5) 1.1242(3) 0.0346(12) Uani 1 1 d . A 1
H33 H 0.8166 -0.2698 1.1024 0.042 Uiso 1 1 calc R A 1
C34 C 0.8852(6) 0.2331(4) 1.0144(3) 0.0325(12) Uani 1 1 d . A 1
C35 C 0.9924(7) 0.2025(5) 1.0520(3) 0.0405(14) Uani 1 1 d . A 1
H35 H 1.0263 0.1309 1.0509 0.049 Uiso 1 1 calc R A 1
C36 C 1.0497(7) 0.2761(7) 1.0909(4) 0.056(2) Uani 1 1 d . A 1
H36 H 1.1228 0.2543 1.1160 0.067 Uiso 1 1 calc R A 1
C37 C 0.8945(8) 0.4119(6) 1.0578(4) 0.0508(18) Uani 1 1 d . A 1
H37 H 0.8609 0.4835 1.0598 0.061 Uiso 1 1 calc R A 1
C38 C 0.8353(7) 0.3375(5) 1.0185(3) 0.0379(13) Uani 1 1 d . A 1
H38 H 0.7605 0.3592 0.9947 0.046 Uiso 1 1 calc R A 1
C39 C 0.7635(6) 0.2357(4) 0.6405(3) 0.0301(12) Uani 1 1 d . A 1
C40 C 0.8997(6) 0.2424(5) 0.5901(3) 0.0384(13) Uani 1 1 d . A 1
H40 H 0.9769 0.2000 0.6000 0.046 Uiso 1 1 calc R A 1
C41 C 0.9202(6) 0.3114(5) 0.5259(3) 0.0383(13) Uani 1 1 d . A 1
H41 H 1.0134 0.3156 0.4924 0.046 Uiso 1 1 calc R A 1
C42 C 0.6886(6) 0.3693(5) 0.5578(3) 0.0340(12) Uani 1 1 d . A 1
H42 H 0.6148 0.4153 0.5477 0.041 Uiso 1 1 calc R A 1
C43 C 0.6576(7) 0.3020(5) 0.6235(3) 0.0354(13) Uani 1 1 d . A 1
H43 H 0.5639 0.3014 0.6567 0.043 Uiso 1 1 calc R A 1
O1 O 0.9072(10) -0.0802(7) 0.7990(5) 0.048(2) Uiso 0.50 1 d P A 1
C44 C 1.0241(14) -0.0566(10) 0.7300(7) 0.042(3) Uiso 0.50 1 d P A 1
O4 O 0.2072(10) 0.8987(7) 0.5733(5) 0.050(2) Uiso 0.50 1 d P D 1
O2 O 0.9025(10) -0.0899(7) 0.5993(6) 0.050(2) Uiso 0.50 1 d P A 1
C48 C 0.9576(15) -0.1606(11) 0.6655(8) 0.047(3) Uiso 0.50 1 d P A 1

loop_
_atom_site_aniso_label
_atom_site_aniso_U_11
_atom_site_aniso_U_22
_atom_site_aniso_U_33
_atom_site_aniso_U_23
_atom_site_aniso_U_13
_atom_site_aniso_U_12
Zn1 0.0607(5) 0.0267(3) 0.0292(3) 0.0093(2) -0.0239(3) -0.0194(3)
Zn2 0.0374(4) 0.0319(3) 0.0233(3) 0.0069(2) -0.0120(3) -0.0166(3)
I1 0.0366(2) 0.0481(3) 0.0423(2) 0.01002(18) -0.00681(17) -0.01556(18)
I2 0.0428(2) 0.0357(2) 0.0433(2) 0.00187(16) -0.01310(18) -0.00947(17)
N1 0.035(2) 0.026(2) 0.026(2) 0.0072(17) -0.0107(18) -0.0145(18)
N2 0.035(2) 0.025(2) 0.023(2) 0.0052(16) -0.0110(18) -0.0099(18)
N3 0.037(2) 0.027(2) 0.024(2) 0.0062(17) -0.0088(19) -0.0127(18)
N4 0.036(2) 0.029(2) 0.021(2) 0.0054(17) -0.0109(18) -0.0107(18)
N5 0.039(3) 0.032(2) 0.021(2) 0.0047(17) -0.0099(19) -0.0160(19)
C45 0.051(4) 0.033(3) 0.030(3) 0.009(2) -0.012(3) -0.003(3)
C46 0.063(4) 0.054(4) 0.032(3) -0.007(3) -0.002(3) -0.037(3)
N8 0.037(3) 0.035(2) 0.026(2) 0.0093(18) -0.0122(19) -0.020(2)
C1 0.045(3) 0.034(3) 0.025(3) 0.008(2) -0.014(2) -0.018(2)
C2 0.081(5) 0.055(4) 0.033(3) 0.021(3) -0.037(3) -0.037(4)
C3 0.075(5) 0.051(4) 0.034(3) 0.014(3) -0.035(3) -0.036(3)
C4 0.039(3) 0.036(3) 0.029(3) 0.009(2) -0.014(2) -0.018(2)
C5 0.031(3) 0.036(3) 0.025(3) 0.006(2) -0.008(2) -0.015(2)
C6 0.032(3) 0.032(3) 0.024(2) 0.004(2) -0.010(2) -0.013(2)
C7 0.045(3) 0.032(3) 0.031(3) 0.001(2) -0.018(3) -0.010(2)
C8 0.048(3) 0.029(3) 0.032(3) 0.007(2) -0.017(3) -0.015(2)
C9 0.036(3) 0.023(2) 0.027(3) 0.0039(19) -0.010(2) -0.009(2)
C10 0.036(3) 0.028(3) 0.023(2) 0.006(2) -0.012(2) -0.011(2)
C11 0.033(3) 0.027(3) 0.027(3) 0.007(2) -0.011(2) -0.010(2)
C12 0.041(3) 0.032(3) 0.022(2) 0.003(2) -0.006(2) -0.011(2)
C13 0.039(3) 0.031(3) 0.023(3) -0.001(2) -0.009(2) -0.007(2)
C14 0.035(3) 0.026(2) 0.025(2) 0.001(2) -0.010(2) -0.010(2)
C15 0.029(3) 0.028(3) 0.029(3) 0.000(2) -0.008(2) -0.012(2)
C16 0.033(3) 0.026(3) 0.027(3) 0.003(2) -0.010(2) -0.012(2)
C17 0.036(3) 0.040(3) 0.029(3) 0.006(2) -0.011(2) -0.015(2)
C18 0.037(3) 0.038(3) 0.029(3) 0.009(2) -0.010(2) -0.020(2)
C19 0.029(3) 0.032(3) 0.024(2) 0.005(2) -0.005(2) -0.010(2)
C20 0.035(3) 0.030(3) 0.021(2) 0.009(2) -0.005(2) -0.014(2)
C21 0.035(3) 0.025(2) 0.022(2) 0.0057(19) -0.012(2) -0.011(2)
C22 0.037(3) 0.041(3) 0.033(3) 0.006(2) -0.011(2) -0.015(3)
C23 0.039(3) 0.044(3) 0.023(3) -0.005(2) -0.005(2) -0.012(3)
C24 0.038(3) 0.039(3) 0.026(3) 0.001(2) -0.006(2) -0.015(2)
C25 0.044(3) 0.033(3) 0.019(2) 0.000(2) -0.010(2) -0.014(2)
C29 0.034(3) 0.028(3) 0.024(2) 0.003(2) -0.011(2) -0.004(2)
C30 0.038(3) 0.030(3) 0.033(3) 0.004(2) -0.013(2) -0.004(2)
C31 0.044(3) 0.035(3) 0.029(3) 0.007(2) -0.005(2) -0.011(3)
C32 0.049(4) 0.043(3) 0.032(3) 0.006(2) -0.019(3) 0.003(3)
C33 0.037(3) 0.038(3) 0.029(3) 0.005(2) -0.009(2) -0.009(2)
C34 0.039(3) 0.038(3) 0.019(2) 0.001(2) -0.003(2) -0.019(2)
C35 0.042(3) 0.053(4) 0.026(3) -0.001(2) -0.005(2) -0.015(3)
C36 0.042(4) 0.102(6) 0.025(3) 0.001(3) -0.008(3) -0.034(4)
C37 0.069(5) 0.045(4) 0.033(3) -0.001(3) 0.002(3) -0.032(3)
C38 0.050(4) 0.033(3) 0.029(3) 0.000(2) -0.004(3) -0.017(3)
C39 0.036(3) 0.033(3) 0.024(3) 0.010(2) -0.013(2) -0.016(2)
C40 0.035(3) 0.043(3) 0.037(3) 0.013(3) -0.011(3) -0.007(3)
C41 0.035(3) 0.048(3) 0.029(3) 0.012(2) -0.004(2) -0.011(3)
C42 0.040(3) 0.037(3) 0.027(3) 0.002(2) -0.014(2) -0.005(2)
C43 0.039(3) 0.040(3) 0.026(3) 0.005(2) -0.007(2) -0.008(3)

loop_
_atom_type_symbol
_atom_type_description
_atom_type_scat_dispersion_real
_atom_type_scat_dispersion_imag
_atom_type_scat_source
C C 0.0033 0.0016 'International Tables Vol C Tables 4.2.6.8 and 6.1.1.4'
H H 0.0000 0.0000 'International Tables Vol C Tables 4.2.6.8 and 6.1.1.4'
N N 0.0061 0.0033 'International Tables Vol C Tables 4.2.6.8 and 6.1.1.4'
O O 0.0106 0.0060 'International Tables Vol C Tables 4.2.6.8 and 6.1.1.4'
Zn Zn 0.2839 1.4301 'International Tables Vol C Tables 4.2.6.8 and 6.1.1.4'
I I -0.4742 1.8119 'International Tables Vol C Tables 4.2.6.8 and 6.1.1.4'

loop_
_geom_angle_atom_site_label_1
_geom_angle_atom_site_label_2
_geom_angle_atom_site_label_3
_geom_angle
_geom_angle_site_symmetry_1
_geom_angle_site_symmetry_3
_geom_angle_publ_flag
N4 Zn1 N3 89.76(16) . . ?
N4 Zn1 N1 90.62(16) . . ?
N3 Zn1 N1 173.53(19) . . ?
N4 Zn1 N2 178.55(18) . . ?
N3 Zn1 N2 89.46(16) . . ?
N1 Zn1 N2 90.02(16) . . ?
N4 Zn1 O1 84.1(3) . . ?
N3 Zn1 O1 99.6(3) . . ?
N1 Zn1 O1 86.9(3) . . ?
N2 Zn1 O1 97.3(3) . . ?
N8 Zn2 N5 101.29(17) . 2_656 ?
N8 Zn2 I2 109.82(14) . . ?
N5 Zn2 I2 105.34(13) 2_656 . ?
N8 Zn2 I1 108.93(14) . . ?
N5 Zn2 I1 108.26(13) 2_656 . ?
I2 Zn2 I1 121.30(3) . . ?
C4 N1 C1 106.4(4) . . ?
C4 N1 Zn1 127.2(3) . . ?
C1 N1 Zn1 126.4(3) . . ?
C6 N2 C9 106.2(4) . . ?
C6 N2 Zn1 126.4(3) . . ?
C9 N2 Zn1 126.3(3) . . ?
C11 N3 C14 106.4(4) . . ?
C11 N3 Zn1 126.8(3) . . ?
C14 N3 Zn1 126.6(3) . . ?
C16 N4 C19 106.2(4) . . ?
C16 N4 Zn1 127.4(3) . . ?
C19 N4 Zn1 125.9(3) . . ?
C23 N5 C24 116.0(4) . . ?
C23 N5 Zn2 123.0(4) . 2_656 ?
C24 N5 Zn2 121.0(4) . 2_656 ?
C32 C45 C31 120.0(5) . . ?
C32 C45 H45 120.0 . . ?
C31 C45 H45 120.0 . . ?
C36 C46 C37 120.2(6) . . ?
C36 C46 H46 119.9 . . ?
C37 C46 H46 119.9 . . ?
C42 N8 C41 116.8(5) . . ?
C42 N8 Zn2 120.9(4) . . ?
C41 N8 Zn2 122.1(4) . . ?
N1 C1 C20 124.4(5) . . ?
N1 C1 C2 109.1(5) . . ?
C20 C1 C2 126.5(5) . . ?
C3 C2 C1 107.4(5) . . ?
C3 C2 H2 126.3 . . ?
C1 C2 H2 126.3 . . ?
C2 C3 C4 107.5(5) . . ?
C2 C3 H3 126.2 . . ?
C4 C3 H3 126.2 . . ?
N1 C4 C5 125.1(5) . . ?
N1 C4 C3 109.5(5) . . ?
C5 C4 C3 125.4(5) . . ?
C4 C5 C6 124.6(5) . . ?
C4 C5 C21 117.4(5) . . ?
C6 C5 C21 117.8(4) . . ?
N2 C6 C5 125.4(5) . . ?
N2 C6 C7 111.4(4) . . ?
C5 C6 C7 123.1(5) . . ?
C8 C7 C6 106.2(5) . . ?
C8 C7 H7 126.9 . . ?
C6 C7 H7 126.9 . . ?
C7 C8 C9 106.4(5) . . ?
C7 C8 H8 126.8 . . ?
C9 C8 H8 126.8 . . ?
N2 C9 C10 125.7(4) . . ?
N2 C9 C8 109.6(4) . . ?
C10 C9 C8 124.7(5) . . ?
C9 C10 C11 124.1(5) . . ?
C9 C10 C29 118.6(4) . . ?
C11 C10 C29 117.3(4) . . ?
N3 C11 C10 125.5(5) . . ?
N3 C11 C12 109.7(4) . . ?
C10 C11 C12 124.8(5) . . ?
C13 C12 C11 107.3(5) . . ?
C13 C12 H12 126.4 . . ?
C11 C12 H12 126.4 . . ?
C12 C13 C14 106.7(4) . . ?
C12 C13 H13 126.7 . . ?
C14 C13 H13 126.7 . . ?
N3 C14 C15 125.3(5) . . ?
N3 C14 C13 109.9(4) . . ?
C15 C14 C13 124.8(5) . . ?
C16 C15 C14 124.3(5) . . ?
C16 C15 C34 117.7(4) . . ?
C14 C15 C34 118.0(5) . . ?
N4 C16 C15 125.4(4) . . ?
N4 C16 C17 109.5(4) . . ?
C15 C16 C17 125.1(5) . . ?
C18 C17 C16 107.3(5) . . ?
C18 C17 H17 126.3 . . ?
C16 C17 H17 126.3 . . ?
C17 C18 C19 107.5(5) . . ?
C17 C18 H18 126.3 . . ?
C19 C18 H18 126.3 . . ?
C20 C19 N4 124.6(4) . . ?
C20 C19 C18 125.8(5) . . ?
N4 C19 C18 109.5(4) . . ?
C19 C20 C1 126.9(5) . . ?
C19 C20 C39 116.9(4) . . ?
C1 C20 C39 116.3(4) . . ?
C25 C21 C22 117.4(5) . . ?
C25 C21 C5 120.6(5) . . ?
C22 C21 C5 122.0(5) . . ?
C23 C22 C21 118.7(5) . . ?
C23 C22 H22 120.6 . . ?
C21 C22 H22 120.6 . . ?
N5 C23 C22 124.1(5) . . ?
N5 C23 H23 117.9 . . ?
C22 C23 H23 117.9 . . ?
N5 C24 C25 122.9(5) . . ?
N5 C24 H24 118.6 . . ?
C25 C24 H24 118.6 . . ?
C24 C25 C21 120.7(5) . . ?
C24 C25 H25 119.6 . . ?
C21 C25 H25 119.6 . . ?
C30 C29 C33 117.9(5) . . ?
C30 C29 C10 122.3(5) . . ?
C33 C29 C10 119.8(5) . . ?
C29 C30 C31 122.1(5) . . ?
C29 C30 H30 118.9 . . ?
C31 C30 H30 118.9 . . ?
C30 C31 C45 118.9(5) . . ?
C30 C31 H31 120.5 . . ?
C45 C31 H31 120.5 . . ?
C45 C32 C33 120.8(6) . . ?
C45 C32 H32 119.6 . . ?
C33 C32 H32 119.6 . . ?
C32 C33 C29 120.3(5) . . ?
C32 C33 H33 119.9 . . ?
C29 C33 H33 119.9 . . ?
C38 C34 C35 118.5(5) . . ?
C38 C34 C15 119.5(5) . . ?
C35 C34 C15 121.9(5) . . ?
C34 C35 C36 120.4(7) . . ?
C34 C35 H35 119.8 . . ?
C36 C35 H35 119.8 . . ?
C46 C36 C35 121.0(7) . . ?
C46 C36 H36 119.5 . . ?
C35 C36 H36 119.5 . . ?
C46 C37 C38 119.1(7) . . ?
C46 C37 H37 120.4 . . ?
C38 C37 H37 120.4 . . ?
C34 C38 C37 120.7(6) . . ?
C34 C38 H38 119.6 . . ?
C37 C38 H38 119.6 . . ?
C43 C39 C40 117.2(5) . . ?
C43 C39 C20 121.8(5) . . ?
C40 C39 C20 120.9(5) . . ?
C41 C40 C39 118.9(5) . . ?
C41 C40 H40 120.5 . . ?
C39 C40 H40 120.5 . . ?
N8 C41 C40 123.9(5) . . ?
N8 C41 H41 118.0 . . ?
C40 C41 H41 118.0 . . ?
N8 C42 C43 123.4(5) . . ?
N8 C42 H42 118.3 . . ?
C43 C42 H42 118.3 . . ?
C39 C43 C42 119.6(5) . . ?
C39 C43 H43 120.2 . . ?
C42 C43 H43 120.2 . . ?
C44 O1 Zn1 142.3(7) . . ?
O1 C44 C48 92.6(8) . . ?
O2 C48 C44 105.4(9) . . ?

loop_
_geom_bond_atom_site_label_1
_geom_bond_atom_site_label_2
_geom_bond_distance
_geom_bond_site_symmetry_2
_geom_bond_publ_flag
Zn1 N4 2.036(4) . ?
Zn1 N3 2.039(4) . ?
Zn1 N1 2.039(4) . ?
Zn1 N2 2.041(4) . ?
Zn1 O1 2.356(9) . ?
Zn2 N8 2.056(4) . ?
Zn2 N5 2.077(4) 2_656 ?
Zn2 I2 2.5581(8) . ?
Zn2 I1 2.5629(8) . ?
N1 C4 1.373(7) . ?
N1 C1 1.392(6) . ?
N2 C6 1.366(6) . ?
N2 C9 1.382(6) . ?
N3 C11 1.382(6) . ?
N3 C14 1.383(6) . ?
N4 C16 1.364(6) . ?
N4 C19 1.391(6) . ?
N5 C23 1.349(7) . ?
N5 C24 1.361(7) . ?
N5 Zn2 2.077(4) 2_656 ?
C45 C32 1.376(9) . ?
C45 C31 1.393(9) . ?
C45 H45 0.9500 . ?
C46 C36 1.361(11) . ?
C46 C37 1.390(11) . ?
C46 H46 0.9500 . ?
N8 C42 1.332(7) . ?
N8 C41 1.336(8) . ?
C1 C20 1.401(7) . ?
C1 C2 1.441(7) . ?
C2 C3 1.347(8) . ?
C2 H2 0.9500 . ?
C3 C4 1.444(7) . ?
C3 H3 0.9500 . ?
C4 C5 1.411(7) . ?
C5 C6 1.424(7) . ?
C5 C21 1.490(7) . ?
C6 C7 1.428(7) . ?
C7 C8 1.387(7) . ?
C7 H7 0.9500 . ?
C8 C9 1.451(7) . ?
C8 H8 0.9500 . ?
C9 C10 1.398(7) . ?
C10 C11 1.410(7) . ?
C10 C29 1.496(7) . ?
C11 C12 1.444(7) . ?
C12 C13 1.369(7) . ?
C12 H12 0.9500 . ?
C13 C14 1.448(7) . ?
C13 H13 0.9500 . ?
C14 C15 1.422(7) . ?
C15 C16 1.408(7) . ?
C15 C34 1.501(7) . ?
C16 C17 1.444(7) . ?
C17 C18 1.346(7) . ?
C17 H17 0.9500 . ?
C18 C19 1.425(7) . ?
C18 H18 0.9500 . ?
C19 C20 1.394(7) . ?
C20 C39 1.509(7) . ?
C21 C25 1.376(7) . ?
C21 C22 1.398(8) . ?
C22 C23 1.383(8) . ?
C22 H22 0.9500 . ?
C23 H23 0.9500 . ?
C24 C25 1.372(7) . ?
C24 H24 0.9500 . ?
C25 H25 0.9500 . ?
C29 C30 1.380(8) . ?
C29 C33 1.408(8) . ?
C30 C31 1.387(7) . ?
C30 H30 0.9500 . ?
C31 H31 0.9500 . ?
C32 C33 1.381(8) . ?
C32 H32 0.9500 . ?
C33 H33 0.9500 . ?
C34 C38 1.387(9) . ?
C34 C35 1.397(9) . ?
C35 C36 1.392(9) . ?
C35 H35 0.9500 . ?
C36 H36 0.9500 . ?
C37 C38 1.412(8) . ?
C37 H37 0.9500 . ?
C38 H38 0.9500 . ?
C39 C43 1.381(8) . ?
C39 C40 1.399(8) . ?
C40 C41 1.376(8) . ?
C40 H40 0.9500 . ?
C41 H41 0.9500 . ?
C42 C43 1.382(7) . ?
C42 H42 0.9500 . ?
C43 H43 0.9500 . ?
O1 C44 1.470(16) . ?
C44 C48 2.003(19) . ?
O2 C48 1.620(16) . ?
